data_2233940
loop_
_publ_author_name
'Jasinski, Jerry P.'
'Golen, James A.'
'Samshuddin, S.'
'Narayana, B.'
'Yathirajan, H. S.'

_publ_section_title
;
 Ethyl 2-amino-4,6-bis(4-fluorophenyl)cyclohexa-1,3-diene-1-carboxylate
;
_journal_coeditor_code MW2046
_journal_issue 3
_journal_name_full 'Acta Crystallographica Section E'
_journal_page_first o585
_journal_paper_doi 10.1107/S160053681200373X
_journal_volume 68
_journal_year 2012
_chemical_formula_iupac 'C21 H19 F2 N O2'
_chemical_formula_moiety 'C21 H19 F2 N O2'
_chemical_formula_sum 'C21 H19 F2 N O2'
_chemical_formula_weight 355.37
_chemical_name_systematic
;
Ethyl 2-amino-4,6-bis(4-fluorophenyl)cyclohexa-1,3-diene-1-carboxylate
;
_space_group_IT_number 60
_symmetry_cell_setting orthorhombic
_symmetry_space_group_name_Hall '-P 2n 2ab'
_symmetry_space_group_name_H-M 'P b c n'
_atom_sites_solution_hydrogens geom
_atom_sites_solution_primary direct
_atom_sites_solution_secondary difmap
_cell_angle_alpha 90.00
_cell_angle_beta 90.00
_cell_angle_gamma 90.00
_cell_formula_units_Z 8
_cell_length_a 18.0199(5)
_cell_length_b 9.6391(2)
_cell_length_c 21.0754(7)
_cell_measurement_reflns_used 4418
_cell_measurement_temperature 173(2)
_cell_measurement_theta_max 71.2589
_cell_measurement_theta_min 3.2240
_cell_volume 3660.70(18)
_computing_cell_refinement 'CrysAlisPRO (Oxford Diffraction, 2010)'
_computing_data_collection 'CrysAlisPRO (Oxford Diffraction, 2010)'
_computing_data_reduction 'CrysAlisRED (Oxford Diffraction, 2010)'
_computing_molecular_graphics 'SHELXTL (Sheldrick, 2008)'
_computing_publication_material 'SHELXTL (Sheldrick, 2008)'
_computing_structure_refinement 'SHELXL97 (Sheldrick, 2008)'
_computing_structure_solution 'SHELXS97 (Sheldrick, 2008)'
_diffrn_ambient_temperature 173(2)
_diffrn_detector_area_resol_mean 16.1500
_diffrn_measured_fraction_theta_full 0.987
_diffrn_measured_fraction_theta_max 0.972
_diffrn_measurement_device_type 'Oxford Xcalibur Eos Gemini'
_diffrn_measurement_method \w
_diffrn_radiation_monochromator graphite
_diffrn_radiation_source 'Enhance (Cu) X-ray Source'
_diffrn_radiation_type CuK\a
_diffrn_radiation_wavelength 1.54178
_diffrn_reflns_av_R_equivalents 0.0166
_diffrn_reflns_av_sigmaI/netI 0.0195
_diffrn_reflns_limit_h_max 16
_diffrn_reflns_limit_h_min -21
_diffrn_reflns_limit_k_max 11
_diffrn_reflns_limit_k_min -11
_diffrn_reflns_limit_l_max 25
_diffrn_reflns_limit_l_min -22
_diffrn_reflns_number 10556
_diffrn_reflns_theta_full 68.00
_diffrn_reflns_theta_max 71.39
_diffrn_reflns_theta_min 4.20
_exptl_absorpt_coefficient_mu 0.804
_exptl_absorpt_correction_T_max 0.9097
_exptl_absorpt_correction_T_min 0.8558
_exptl_absorpt_correction_type multi-scan
_exptl_absorpt_process_details '(CrysAlis RED; Oxford Diffraction, 2010)'
_exptl_crystal_colour yellow
_exptl_crystal_density_diffrn 1.290
_exptl_crystal_density_method 'not measured'
_exptl_crystal_description block
_exptl_crystal_F_000 1488
_exptl_crystal_size_max 0.20
_exptl_crystal_size_mid 0.14
_exptl_crystal_size_min 0.12
_refine_diff_density_max 0.414
_refine_diff_density_min -0.214
_refine_ls_extinction_coef 0.0010(2)
_refine_ls_extinction_expression Fc^*^=kFc[1+0.001xFc^2^\l^3^/sin(2\q)]^-1/4^
_refine_ls_extinction_method 'SHELXL97 (Sheldrick, 2008)'
_refine_ls_goodness_of_fit_ref 1.036
_refine_ls_hydrogen_treatment mixed
_refine_ls_matrix_type full
_refine_ls_number_parameters 245
_refine_ls_number_reflns 3461
_refine_ls_number_restraints 0
_refine_ls_restrained_S_all 1.036
_refine_ls_R_factor_all 0.0693
_refine_ls_R_factor_gt 0.0550
_refine_ls_shift/su_max 0.000
_refine_ls_shift/su_mean 0.000
_refine_ls_structure_factor_coef Fsqd
_refine_ls_weighting_details 'calc w = 1/[\s^2^(Fo^2^)+(0.1072P)^2^+0.4506P] where P=(Fo^2^+2Fc^2^)/3'
_refine_ls_weighting_scheme calc
_refine_ls_wR_factor_gt 0.1635
_refine_ls_wR_factor_ref 0.1801
_reflns_number_gt 2612
_reflns_number_total 3461
_reflns_threshold_expression I>2\s(I)
_cod_data_source_file mw2046.cif
_cod_data_source_block I
_cod_database_code 2233940
_cod_database_fobs_code 2233940

loop_
_symmetry_equiv_pos_as_xyz
'x, y, z'
'-x+1/2, -y+1/2, z+1/2'
'-x, y, -z+1/2'
'x+1/2, -y+1/2, -z'
'-x, -y, -z'
'x-1/2, y-1/2, -z-1/2'
'x, -y, z-1/2'
'-x-1/2, y-1/2, z'

loop_
_atom_site_type_symbol
_atom_site_label
_atom_site_fract_x
_atom_site_fract_y
_atom_site_fract_z
_atom_site_U_iso_or_equiv
_atom_site_adp_type
_atom_site_calc_flag
_atom_site_refinement_flags
_atom_site_occupancy
_atom_site_symmetry_multiplicity
F F1 0.28820(7) 0.39132(16) 0.58085(8) 0.0963(5) Uani d . 1 1
F F2 0.66890(12) 0.94956(19) 0.80642(12) 0.1445(8) Uani d . 1 1
O O1 0.57361(8) 0.00028(13) 0.57519(7) 0.0679(4) Uani d . 1 1
O O2 0.66652(8) 0.05261(14) 0.50837(8) 0.0695(4) Uani d . 1 1
N N1 0.72288(11) 0.3120(2) 0.51875(9) 0.0692(5) Uani d . 1 1
H H1B 0.7509(15) 0.380(3) 0.5083(10) 0.076(7) Uiso d . 1 1
H H1A 0.7197(12) 0.239(2) 0.4942(11) 0.066(6) Uiso d . 1 1
C C1 0.49783(15) -0.1988(2) 0.57203(16) 0.0931(8) Uani d . 1 1
H H1C 0.4854 -0.2832 0.5484 0.140 Uiso calc R 1 1
H H1D 0.4545 -0.1375 0.5734 0.140 Uiso calc R 1 1
H H1E 0.5124 -0.2235 0.6154 0.140 Uiso calc R 1 1
C C2 0.56045(13) -0.12602(19) 0.53997(12) 0.0746(6) Uani d . 1 1
H H2A 0.6054 -0.1850 0.5401 0.089 Uiso calc R 1 1
H H2B 0.5473 -0.1043 0.4954 0.089 Uiso calc R 1 1
C C3 0.62737(10) 0.08577(18) 0.55369(10) 0.0578(5) Uani d . 1 1
C C4 0.63143(11) 0.21328(19) 0.58891(10) 0.0572(5) Uani d . 1 1
C C5 0.67799(11) 0.31852(19) 0.56986(10) 0.0572(5) Uani d . 1 1
C C6 0.68054(11) 0.44920(19) 0.60540(10) 0.0609(5) Uani d . 1 1
H H6A 0.7040 0.5274 0.5867 0.073 Uiso calc R 1 1
C C7 0.65069(11) 0.4618(2) 0.66361(10) 0.0600(5) Uani d . 1 1
C C8 0.61518(13) 0.3357(2) 0.69326(10) 0.0667(5) Uani d . 1 1
H H8A 0.5763 0.3668 0.7232 0.080 Uiso calc R 1 1
H H8B 0.6532 0.2852 0.7181 0.080 Uiso calc R 1 1
C C9 0.58026(11) 0.23520(19) 0.64523(10) 0.0592(5) Uani d . 1 1
H H9A 0.5759 0.1435 0.6671 0.071 Uiso calc R 1 1
C C10 0.50212(11) 0.27746(17) 0.62632(9) 0.0559(5) Uani d . 1 1
C C11 0.44170(12) 0.2002(2) 0.64594(11) 0.0684(6) Uani d . 1 1
H H11A 0.4499 0.1195 0.6709 0.082 Uiso calc R 1 1
C C12 0.37006(13) 0.2363(2) 0.63060(12) 0.0770(6) Uani d . 1 1
H H12A 0.3293 0.1813 0.6443 0.092 Uiso calc R 1 1
C C13 0.35890(12) 0.3530(2) 0.59515(11) 0.0690(6) Uani d . 1 1
C C14 0.41611(13) 0.4322(2) 0.57387(12) 0.0748(6) Uani d . 1 1
H H14A 0.4070 0.5126 0.5490 0.090 Uiso calc R 1 1
C C15 0.48779(12) 0.3937(2) 0.58902(11) 0.0715(6) Uani d . 1 1
H H15A 0.5281 0.4476 0.5737 0.086 Uiso calc R 1 1
C C16 0.65610(11) 0.5913(2) 0.70079(11) 0.0648(5) Uani d . 1 1
C C17 0.66870(14) 0.7180(2) 0.67350(13) 0.0781(6) Uani d . 1 1
H H17A 0.6753 0.7226 0.6288 0.094 Uiso calc R 1 1
C C18 0.67220(15) 0.8387(3) 0.70790(17) 0.0898(8) Uani d . 1 1
H H18A 0.6790 0.9256 0.6874 0.108 Uiso calc R 1 1
C C19 0.66577(16) 0.8309(3) 0.77206(18) 0.0979(9) Uani d . 1 1
C C20 0.6589(2) 0.7078(3) 0.80307(16) 0.1065(10) Uani d . 1 1
H H20A 0.6580 0.7039 0.8481 0.128 Uiso calc R 1 1
C C21 0.65327(18) 0.5888(3) 0.76701(13) 0.0934(8) Uani d . 1 1
H H21A 0.6473 0.5023 0.7879 0.112 Uiso calc R 1 1

loop_
_atom_site_aniso_label
_atom_site_aniso_U_11
_atom_site_aniso_U_22
_atom_site_aniso_U_33
_atom_site_aniso_U_12
_atom_site_aniso_U_13
_atom_site_aniso_U_23
F1 0.0684(8) 0.0980(10) 0.1224(13) 0.0017(7) -0.0188(8) -0.0061(8)
F2 0.1599(17) 0.0981(12) 0.175(2) -0.0024(11) 0.0216(15) -0.0716(13)
O1 0.0700(8) 0.0498(7) 0.0838(10) -0.0096(6) 0.0083(7) -0.0045(6)
O2 0.0641(8) 0.0553(7) 0.0891(11) 0.0019(6) 0.0118(8) -0.0099(7)
N1 0.0711(11) 0.0588(10) 0.0776(13) -0.0125(8) 0.0186(10) -0.0101(9)
C1 0.0954(18) 0.0609(12) 0.123(2) -0.0220(12) 0.0001(16) 0.0023(13)
C2 0.0793(14) 0.0475(10) 0.0970(17) -0.0052(9) -0.0028(12) -0.0052(10)
C3 0.0523(9) 0.0474(9) 0.0737(13) 0.0016(7) -0.0012(10) 0.0031(8)
C4 0.0568(10) 0.0500(9) 0.0646(12) -0.0010(8) 0.0013(9) 0.0002(8)
C5 0.0565(10) 0.0524(9) 0.0627(12) -0.0008(8) 0.0039(9) -0.0009(8)
C6 0.0622(11) 0.0510(9) 0.0696(13) -0.0085(8) 0.0040(10) -0.0006(8)
C7 0.0620(11) 0.0568(10) 0.0613(12) -0.0023(8) -0.0005(9) -0.0001(8)
C8 0.0737(13) 0.0658(11) 0.0607(12) -0.0078(9) 0.0050(10) 0.0020(9)
C9 0.0644(11) 0.0490(9) 0.0642(12) -0.0044(8) 0.0068(9) 0.0062(8)
C10 0.0627(11) 0.0452(8) 0.0598(11) -0.0051(8) 0.0086(9) -0.0033(7)
C11 0.0690(12) 0.0577(11) 0.0784(14) -0.0072(9) 0.0090(11) 0.0090(9)
C12 0.0653(12) 0.0725(13) 0.0932(17) -0.0160(10) 0.0096(12) 0.0049(12)
C13 0.0622(12) 0.0663(12) 0.0786(14) 0.0002(9) -0.0066(11) -0.0128(10)
C14 0.0780(14) 0.0578(11) 0.0886(16) -0.0029(10) -0.0080(12) 0.0086(10)
C15 0.0680(13) 0.0568(11) 0.0897(16) -0.0090(9) 0.0015(11) 0.0141(10)
C16 0.0651(11) 0.0623(11) 0.0671(13) 0.0023(9) 0.0036(10) -0.0047(9)
C17 0.0852(15) 0.0661(13) 0.0831(16) -0.0069(10) 0.0037(12) -0.0076(11)
C18 0.0873(17) 0.0642(13) 0.118(2) -0.0003(11) 0.0098(16) -0.0136(14)
C19 0.0881(18) 0.0780(16) 0.128(3) 0.0035(13) 0.0108(16) -0.0422(16)
C20 0.129(3) 0.098(2) 0.092(2) 0.0000(17) 0.0041(18) -0.0281(16)
C21 0.119(2) 0.0792(15) 0.0816(18) -0.0014(14) 0.0062(15) -0.0085(13)

loop_
_atom_type_symbol
_atom_type_description
_atom_type_scat_dispersion_real
_atom_type_scat_dispersion_imag
_atom_type_scat_source
C C 0.0181 0.0091 'International Tables Vol C Tables 4.2.6.8 and 6.1.1.4'
H H 0.0000 0.0000 'International Tables Vol C Tables 4.2.6.8 and 6.1.1.4'
N N 0.0311 0.0180 'International Tables Vol C Tables 4.2.6.8 and 6.1.1.4'
O O 0.0492 0.0322 'International Tables Vol C Tables 4.2.6.8 and 6.1.1.4'
F F 0.0727 0.0534 'International Tables Vol C Tables 4.2.6.8 and 6.1.1.4'

loop_
_geom_angle_atom_site_label_1
_geom_angle_atom_site_label_2
_geom_angle_atom_site_label_3
_geom_angle
C3 O1 C2 117.35(16)
C5 N1 H1B 121.5(15)
C5 N1 H1A 118.0(15)
H1B N1 H1A 120(2)
C2 C1 H1C 109.5
C2 C1 H1D 109.5
H1C C1 H1D 109.5
C2 C1 H1E 109.5
H1C C1 H1E 109.5
H1D C1 H1E 109.5
O1 C2 C1 106.7(2)
O1 C2 H2A 110.4
C1 C2 H2A 110.4
O1 C2 H2B 110.4
C1 C2 H2B 110.4
H2A C2 H2B 108.6
O2 C3 O1 120.91(17)
O2 C3 C4 126.45(17)
O1 C3 C4 112.64(17)
C5 C4 C3 120.69(18)
C5 C4 C9 119.73(17)
C3 C4 C9 119.46(16)
N1 C5 C4 124.37(18)
N1 C5 C6 115.42(17)
C4 C5 C6 120.21(18)
C7 C6 C5 122.06(17)
C7 C6 H6A 119.0
C5 C6 H6A 119.0
C6 C7 C16 122.23(18)
C6 C7 C8 118.36(18)
C16 C7 C8 119.27(18)
C7 C8 C9 114.13(17)
C7 C8 H8A 108.7
C9 C8 H8A 108.7
C7 C8 H8B 108.7
C9 C8 H8B 108.7
H8A C8 H8B 107.6
C4 C9 C10 113.29(17)
C4 C9 C8 110.75(16)
C10 C9 C8 112.54(17)
C4 C9 H9A 106.6
C10 C9 H9A 106.6
C8 C9 H9A 106.6
C11 C10 C15 117.13(19)
C11 C10 C9 120.48(17)
C15 C10 C9 122.39(17)
C12 C11 C10 122.20(19)
C12 C11 H11A 118.9
C10 C11 H11A 118.9
C13 C12 C11 118.4(2)
C13 C12 H12A 120.8
C11 C12 H12A 120.8
C14 C13 F1 119.0(2)
C14 C13 C12 122.1(2)
F1 C13 C12 118.9(2)
C13 C14 C15 118.8(2)
C13 C14 H14A 120.6
C15 C14 H14A 120.6
C14 C15 C10 121.3(2)
C14 C15 H15A 119.3
C10 C15 H15A 119.3
C17 C16 C21 116.2(2)
C17 C16 C7 122.8(2)
C21 C16 C7 120.8(2)
C16 C17 C18 122.8(3)
C16 C17 H17A 118.6
C18 C17 H17A 118.6
C19 C18 C17 118.3(3)
C19 C18 H18A 120.8
C17 C18 H18A 120.8
F2 C19 C18 118.8(3)
F2 C19 C20 118.9(3)
C18 C19 C20 122.3(2)
C19 C20 C21 117.9(3)
C19 C20 H20A 121.1
C21 C20 H20A 121.1
C20 C21 C16 122.2(3)
C20 C21 H21A 118.9
C16 C21 H21A 118.9

loop_
_geom_bond_atom_site_label_1
_geom_bond_atom_site_label_2
_geom_bond_distance
F1 C13 1.360(2)
F2 C19 1.355(3)
O1 C3 1.350(2)
O1 C2 1.445(2)
O2 C3 1.230(2)
N1 C5 1.348(3)
N1 H1B 0.86(3)
N1 H1A 0.88(2)
C1 C2 1.491(3)
C1 H1C 0.9800
C1 H1D 0.9800
C1 H1E 0.9800
C2 H2A 0.9900
C2 H2B 0.9900
C3 C4 1.438(3)
C4 C5 1.376(3)
C4 C9 1.518(3)
C5 C6 1.466(3)
C6 C7 1.345(3)
C6 H6A 0.9500
C7 C16 1.478(3)
C7 C8 1.508(3)
C8 C9 1.536(3)
C8 H8A 0.9900
C8 H8B 0.9900
C9 C10 1.519(3)
C9 H9A 1.0000
C10 C11 1.382(3)
C10 C15 1.393(3)
C11 C12 1.375(3)
C11 H11A 0.9500
C12 C13 1.366(3)
C12 H12A 0.9500
C13 C14 1.359(3)
C14 C15 1.381(3)
C14 H14A 0.9500
C15 H15A 0.9500
C16 C17 1.369(3)
C16 C21 1.397(4)
C17 C18 1.372(3)
C17 H17A 0.9500
C18 C19 1.359(5)
C18 H18A 0.9500
C19 C20 1.360(4)
C20 C21 1.379(4)
C20 H20A 0.9500
C21 H21A 0.9500

loop_
_geom_hbond_atom_site_label_D
_geom_hbond_atom_site_label_H
_geom_hbond_atom_site_label_A
_geom_hbond_site_symmetry_A
_geom_hbond_distance_DH
_geom_hbond_distance_HA
_geom_hbond_distance_DA
_geom_hbond_angle_DHA
N1 H1B O2 8_765 0.86(3) 2.23(3) 3.066(2) 165(2)
N1 H1A O2 . 0.88(2) 2.06(2) 2.708(2) 130.3(19)
N1 H1A F1 4_556 0.88(2) 2.37(2) 3.104(2) 141.9(19)

loop_
_geom_torsion_atom_site_label_1
_geom_torsion_atom_site_label_2
_geom_torsion_atom_site_label_3
_geom_torsion_atom_site_label_4
_geom_torsion
C3 O1 C2 C1 -178.43(19)
C2 O1 C3 O2 -4.5(3)
C2 O1 C3 C4 175.00(17)
O2 C3 C4 C5 5.9(3)
O1 C3 C4 C5 -173.59(18)
O2 C3 C4 C9 -177.93(19)
O1 C3 C4 C9 2.6(3)
C3 C4 C5 N1 -0.6(3)
C9 C4 C5 N1 -176.69(19)
C3 C4 C5 C6 178.74(18)
C9 C4 C5 C6 2.6(3)
N1 C5 C6 C7 -166.7(2)
C4 C5 C6 C7 14.0(3)
C5 C6 C7 C16 177.17(19)
C5 C6 C7 C8 1.4(3)
C6 C7 C8 C9 -31.0(3)
C16 C7 C8 C9 153.08(18)
C5 C4 C9 C10 96.8(2)
C3 C4 C9 C10 -79.4(2)
C5 C4 C9 C8 -30.7(3)
C3 C4 C9 C8 153.10(17)
C7 C8 C9 C4 43.9(2)
C7 C8 C9 C10 -84.0(2)
C4 C9 C10 C11 123.5(2)
C8 C9 C10 C11 -109.9(2)
C4 C9 C10 C15 -56.5(2)
C8 C9 C10 C15 70.1(2)
C15 C10 C11 C12 -1.0(3)
C9 C10 C11 C12 179.0(2)
C10 C11 C12 C13 -0.5(4)
C11 C12 C13 C14 1.2(4)
C11 C12 C13 F1 -178.6(2)
F1 C13 C14 C15 179.4(2)
C12 C13 C14 C15 -0.5(4)
C13 C14 C15 C10 -1.1(4)
C11 C10 C15 C14 1.8(3)
C9 C10 C15 C14 -178.2(2)
C6 C7 C16 C17 22.1(3)
C8 C7 C16 C17 -162.2(2)
C6 C7 C16 C21 -153.7(2)
C8 C7 C16 C21 22.1(3)
C21 C16 C17 C18 -5.4(4)
C7 C16 C17 C18 178.6(2)
C16 C17 C18 C19 2.7(4)
C17 C18 C19 F2 -179.8(2)
C17 C18 C19 C20 2.6(5)
F2 C19 C20 C21 177.8(3)
C18 C19 C20 C21 -4.5(5)
C19 C20 C21 C16 1.5(5)
C17 C16 C21 C20 3.3(4)
C7 C16 C21 C20 179.4(3)
